data_7219464
loop_
_publ_author_name
'Hao, Jin-ming'
'Yu, Bao-yi'
'Van Hecke, Kristof'
'Cui, Guang-hua'

_publ_section_title
;
 A series of d10metal coordination polymers based on a flexible
 bis(2-methylbenzimidazole) ligand and different carboxylates: synthesis,
 structures, photoluminescence and catalytic properties
;
_journal_issue 11
_journal_name_full CrystEngComm
_journal_page_first 2279
_journal_paper_doi 10.1039/C4CE02090A
_journal_volume 17
_journal_year 2015
_chemical_formula_moiety 'C27 H20 Br4 N4 O4 Zn, H2 O'
_chemical_formula_sum 'C27 H22 Br4 N4 O5 Zn'
_chemical_formula_weight 867.48
_chemical_name_systematic
; 
 ? 
;
_space_group_IT_number 13
_symmetry_cell_setting monoclinic
_symmetry_space_group_name_Hall '-P 2yac'
_symmetry_space_group_name_H-M 'P 1 2/n 1'
_atom_sites_solution_hydrogens geom
_atom_sites_solution_primary direct
_atom_sites_solution_secondary difmap
_audit_creation_method SHELXL-97
_audit_update_record
;
2015-01-19 deposited with the CCDC.
2015-01-30 downloaded from the CCDC.
;
_cell_angle_alpha 90.00
_cell_angle_beta 93.596(5)
_cell_angle_gamma 90.00
_cell_formula_units_Z 2
_cell_length_a 11.7886(5)
_cell_length_b 9.8051(4)
_cell_length_c 12.5957(8)
_cell_measurement_reflns_used 1326
_cell_measurement_temperature 296(2)
_cell_measurement_theta_max 18.69
_cell_measurement_theta_min 3.23
_cell_volume 1453.05(13)
_computing_cell_refinement 'SAINT (Bruker, 1999)'
_computing_data_collection 'SMART (Bruker, 1998)'
_computing_data_reduction SAINT
_computing_molecular_graphics 'SHELXTL  (Bruker, 1999)'
_computing_publication_material SHELXTL
_computing_structure_refinement 'SHELXL97 (Sheldrick, 2008)'
_computing_structure_solution 'SHELXS97 (Sheldrick, 2008)'
_diffrn_ambient_temperature 296(2)
_diffrn_measured_fraction_theta_full 0.998
_diffrn_measured_fraction_theta_max 0.998
_diffrn_measurement_device_type 'Bruker SMART CCD area-detector'
_diffrn_measurement_method '\f and \w scans'
_diffrn_radiation_monochromator graphite
_diffrn_radiation_source 'fine--focus sealed tube'
_diffrn_radiation_type MoK\a
_diffrn_radiation_wavelength 0.71073
_diffrn_reflns_av_R_equivalents 0.0538
_diffrn_reflns_av_sigmaI/netI 0.0388
_diffrn_reflns_limit_h_max 14
_diffrn_reflns_limit_h_min -13
_diffrn_reflns_limit_k_max 11
_diffrn_reflns_limit_k_min -10
_diffrn_reflns_limit_l_max 14
_diffrn_reflns_limit_l_min -14
_diffrn_reflns_number 14532
_diffrn_reflns_theta_full 25.02
_diffrn_reflns_theta_max 25.02
_diffrn_reflns_theta_min 3.10
_exptl_absorpt_coefficient_mu 6.390
_exptl_absorpt_correction_T_max 0.3316
_exptl_absorpt_correction_T_min 0.2231
_exptl_absorpt_correction_type multi-scan
_exptl_absorpt_process_details '(<i>SADABS</i>; Sheldrick, 1996)'
_exptl_crystal_colour colourless
_exptl_crystal_density_diffrn 1.983
_exptl_crystal_density_method 'not measured'
_exptl_crystal_description block
_exptl_crystal_F_000 844
_exptl_crystal_size_max 0.26
_exptl_crystal_size_mid 0.25
_exptl_crystal_size_min 0.22
_refine_diff_density_max 0.805
_refine_diff_density_min -0.637
_refine_diff_density_rms 0.112
_refine_ls_extinction_method none
_refine_ls_goodness_of_fit_ref 1.045
_refine_ls_hydrogen_treatment constr
_refine_ls_matrix_type full
_refine_ls_number_parameters 188
_refine_ls_number_reflns 2553
_refine_ls_number_restraints 3
_refine_ls_restrained_S_all 1.058
_refine_ls_R_factor_all 0.0418
_refine_ls_R_factor_gt 0.0321
_refine_ls_shift/su_max 0.000
_refine_ls_shift/su_mean 0.000
_refine_ls_structure_factor_coef Fsqd
_refine_ls_weighting_details 'calc w=1/[\s^2^(Fo^2^)+(0.0338P)^2^+2.1884P] where P=(Fo^2^+2Fc^2^)/3'
_refine_ls_weighting_scheme calc
_refine_ls_wR_factor_gt 0.0716
_refine_ls_wR_factor_ref 0.0771
_reflns_number_gt 2174
_reflns_number_total 2553
_reflns_threshold_expression >2sigma(I)
_cod_data_source_file c4ce02090a2.cif
_cod_data_source_block 1
_cod_depositor_comments 'Adding full bibliography for 7219459--7219464.cif.'
_cod_original_sg_symbol_H-M 'P 2/n'
_cod_database_code 7219464

loop_
_symmetry_equiv_pos_as_xyz
'x, y, z'
'-x+1/2, y, -z+1/2'
'-x, -y, -z'
'x-1/2, -y, z-1/2'

loop_
_atom_site_label
_atom_site_type_symbol
_atom_site_fract_x
_atom_site_fract_y
_atom_site_fract_z
_atom_site_U_iso_or_equiv
_atom_site_adp_type
_atom_site_occupancy
_atom_site_symmetry_multiplicity
_atom_site_calc_flag
_atom_site_refinement_flags
Zn1 Zn 0.2500 0.16812(6) 0.2500 0.01392(17) Uani 1 2 d S
Br1 Br -0.10137(4) 0.27529(4) 0.32660(4) 0.02734(15) Uani 1 1 d .
C1 C 0.4553(3) -0.0209(4) 0.2635(3) 0.0170(9) Uani 1 1 d .
O1 O 0.1470(2) 0.1666(3) 0.4811(2) 0.0237(7) Uani 1 1 d .
N1 N 0.3954(3) 0.0804(3) 0.3025(3) 0.0152(7) Uani 1 1 d .
O1W O 0.2500 0.5705(5) 0.2500 0.086(2) Uani 1 2 d SD
H1WA H 0.2633 0.5331 0.1912 0.128 Uiso 0.50 1 d PRD
H1WB H 0.2337 0.4946 0.2778 0.128 Uiso 0.50 1 d PRD
Br2 Br -0.26372(3) 0.52784(4) 0.40338(3) 0.02109(14) Uani 1 1 d .
O2 O 0.1925(2) 0.3060(3) 0.3478(2) 0.0185(6) Uani 1 1 d .
N2 N 0.5590(3) -0.0331(3) 0.3162(3) 0.0158(7) Uani 1 1 d .
C2 C 0.4153(3) -0.1092(4) 0.1738(3) 0.0207(9) Uani 1 1 d .
H2A H 0.4062 -0.2007 0.1988 0.031 Uiso 1 1 calc R
H2B H 0.4700 -0.1082 0.1204 0.031 Uiso 1 1 calc R
H2C H 0.3437 -0.0760 0.1438 0.031 Uiso 1 1 calc R
C3 C 0.5681(3) 0.0673(4) 0.3945(3) 0.0159(9) Uani 1 1 d .
C4 C 0.6536(3) 0.0999(4) 0.4717(3) 0.0184(9) Uani 1 1 d .
H4 H 0.7201 0.0488 0.4801 0.022 Uiso 1 1 calc R
C5 C 0.6354(4) 0.2113(4) 0.5351(3) 0.0207(9) Uani 1 1 d .
H5 H 0.6911 0.2368 0.5868 0.025 Uiso 1 1 calc R
C6 C 0.5341(4) 0.2874(4) 0.5231(3) 0.0216(10) Uani 1 1 d .
H6 H 0.5247 0.3629 0.5664 0.026 Uiso 1 1 calc R
C7 C 0.4487(3) 0.2524(4) 0.4488(3) 0.0200(9) Uani 1 1 d .
H7 H 0.3817 0.3026 0.4416 0.024 Uiso 1 1 calc R
C8 C 0.4657(3) 0.1392(4) 0.3844(3) 0.0161(9) Uani 1 1 d .
C9 C 0.6525(3) -0.1242(4) 0.2910(4) 0.0198(9) Uani 1 1 d .
H9A H 0.6257 -0.1896 0.2372 0.024 Uiso 1 1 calc R
H9B H 0.6790 -0.1743 0.3541 0.024 Uiso 1 1 calc R
C10 C 0.7500 -0.0404(6) 0.2500 0.0261(15) Uani 1 2 d S
H10A H 0.7197 0.0181 0.1929 0.031 Uiso 0.50 1 calc PR
H10B H 0.7803 0.0181 0.3071 0.031 Uiso 0.50 1 calc PR
C11 C 0.0681(3) 0.3904(4) 0.4690(3) 0.0168(9) Uani 1 1 d .
C12 C -0.0439(3) 0.4048(4) 0.4279(3) 0.0200(9) Uani 1 1 d .
C13 C -0.1114(3) 0.5116(4) 0.4582(3) 0.0164(9) Uani 1 1 d .
C14 C 0.1418(3) 0.2744(4) 0.4319(3) 0.0168(9) Uani 1 1 d .

loop_
_atom_site_aniso_label
_atom_site_aniso_U_11
_atom_site_aniso_U_22
_atom_site_aniso_U_33
_atom_site_aniso_U_23
_atom_site_aniso_U_13
_atom_site_aniso_U_12
Zn1 0.0065(3) 0.0165(3) 0.0190(4) 0.000 0.0029(3) 0.000
Br1 0.0125(2) 0.0282(3) 0.0408(3) -0.0183(2) -0.00194(19) 0.00335(17)
C1 0.009(2) 0.020(2) 0.023(2) 0.0050(17) 0.0034(17) -0.0014(16)
O1 0.0192(17) 0.0178(16) 0.0345(19) 0.0016(13) 0.0047(14) 0.0033(12)
N1 0.0104(17) 0.0192(17) 0.0163(19) 0.0017(14) 0.0035(14) 0.0007(13)
O1W 0.176(8) 0.027(3) 0.057(4) 0.000 0.037(5) 0.000
Br2 0.0100(2) 0.0239(2) 0.0290(3) -0.00709(17) -0.00125(18) 0.00410(15)
O2 0.0125(15) 0.0194(14) 0.0239(17) -0.0046(12) 0.0045(13) 0.0017(11)
N2 0.0063(17) 0.0175(17) 0.024(2) 0.0029(14) 0.0021(14) 0.0006(13)
C2 0.012(2) 0.022(2) 0.027(3) -0.0023(18) -0.0022(18) 0.0007(17)
C3 0.011(2) 0.018(2) 0.019(2) 0.0054(17) 0.0027(17) -0.0025(16)
C4 0.010(2) 0.020(2) 0.025(2) 0.0059(18) 0.0012(18) 0.0008(16)
C5 0.015(2) 0.025(2) 0.022(2) 0.0006(18) -0.0025(18) -0.0022(17)
C6 0.016(2) 0.024(2) 0.026(3) -0.0005(19) 0.0041(19) 0.0011(17)
C7 0.012(2) 0.025(2) 0.023(2) 0.0010(18) 0.0042(18) 0.0024(17)
C8 0.009(2) 0.022(2) 0.018(2) 0.0058(17) 0.0038(17) -0.0016(16)
C9 0.014(2) 0.017(2) 0.029(3) 0.0007(18) 0.0035(18) 0.0041(16)
C10 0.020(3) 0.017(3) 0.044(4) 0.000 0.018(3) 0.000
C11 0.011(2) 0.019(2) 0.021(2) 0.0015(17) 0.0048(17) 0.0014(16)
C12 0.016(2) 0.022(2) 0.023(2) -0.0052(18) 0.0024(18) -0.0011(17)
C13 0.007(2) 0.019(2) 0.022(2) 0.0018(17) 0.0015(17) 0.0004(16)
C14 0.005(2) 0.022(2) 0.022(2) -0.0091(19) -0.0016(17) -0.0006(16)

loop_
_atom_type_symbol
_atom_type_description
_atom_type_scat_dispersion_real
_atom_type_scat_dispersion_imag
_atom_type_scat_source
C C 0.0033 0.0016 'International Tables Vol C Tables 4.2.6.8 and 6.1.1.4'
H H 0.0000 0.0000 'International Tables Vol C Tables 4.2.6.8 and 6.1.1.4'
N N 0.0061 0.0033 'International Tables Vol C Tables 4.2.6.8 and 6.1.1.4'
O O 0.0106 0.0060 'International Tables Vol C Tables 4.2.6.8 and 6.1.1.4'
Zn Zn 0.2839 1.4301 'International Tables Vol C Tables 4.2.6.8 and 6.1.1.4'
Br Br -0.2901 2.4595 'International Tables Vol C Tables 4.2.6.8 and 6.1.1.4'

loop_
_geom_angle_atom_site_label_1
_geom_angle_atom_site_label_2
_geom_angle_atom_site_label_3
_geom_angle
_geom_angle_site_symmetry_1
_geom_angle_site_symmetry_3
O2 Zn1 O2 93.74(16) . 2
O2 Zn1 N1 100.40(12) . 2
O2 Zn1 N1 114.16(12) 2 2
O2 Zn1 N1 114.16(12) . .
O2 Zn1 N1 100.40(12) 2 .
N1 Zn1 N1 128.89(18) 2 .
N1 C1 N2 111.5(4) . .
N1 C1 C2 124.7(4) . .
N2 C1 C2 123.9(3) . .
C1 N1 C8 105.9(3) . .
C1 N1 Zn1 131.6(3) . .
C8 N1 Zn1 121.5(2) . .
H1WA O1W H1WB 92.3 . .
C14 O2 Zn1 122.9(2) . .
C1 N2 C3 108.1(3) . .
C1 N2 C9 127.6(3) . .
C3 N2 C9 124.0(3) . .
C1 C2 H2A 109.5 . .
C1 C2 H2B 109.5 . .
H2A C2 H2B 109.5 . .
C1 C2 H2C 109.5 . .
H2A C2 H2C 109.5 . .
H2B C2 H2C 109.5 . .
N2 C3 C4 132.5(4) . .
N2 C3 C8 105.3(3) . .
C4 C3 C8 122.1(4) . .
C5 C4 C3 116.9(4) . .
C5 C4 H4 121.5 . .
C3 C4 H4 121.5 . .
C4 C5 C6 121.4(4) . .
C4 C5 H5 119.3 . .
C6 C5 H5 119.3 . .
C7 C6 C5 121.4(4) . .
C7 C6 H6 119.3 . .
C5 C6 H6 119.3 . .
C6 C7 C8 117.9(4) . .
C6 C7 H7 121.0 . .
C8 C7 H7 121.0 . .
C7 C8 C3 120.2(4) . .
C7 C8 N1 130.7(4) . .
C3 C8 N1 109.1(3) . .
N2 C9 C10 109.6(3) . .
N2 C9 H9A 109.7 . .
C10 C9 H9A 109.7 . .
N2 C9 H9B 109.7 . .
C10 C9 H9B 109.7 . .
H9A C9 H9B 108.2 . .
C9 C10 C9 115.0(5) 2_655 .
C9 C10 H10A 108.5 2_655 .
C9 C10 H10A 108.5 . .
C9 C10 H10B 108.5 2_655 .
C9 C10 H10B 108.5 . .
H10A C10 H10B 107.5 . .
C12 C11 C13 118.0(4) . 3_566
C12 C11 C14 120.4(4) . .
C13 C11 C14 121.5(4) 3_566 .
C13 C12 C11 121.5(4) . .
C13 C12 Br1 120.4(3) . .
C11 C12 Br1 118.2(3) . .
C12 C13 C11 120.5(4) . 3_566
C12 C13 Br2 120.9(3) . .
C11 C13 Br2 118.6(3) 3_566 .
O1 C14 O2 127.9(4) . .
O1 C14 C11 120.0(4) . .
O2 C14 C11 112.1(3) . .

loop_
_geom_bond_atom_site_label_1
_geom_bond_atom_site_label_2
_geom_bond_distance
_geom_bond_site_symmetry_2
Zn1 O2 1.978(3) .
Zn1 O2 1.978(3) 2
Zn1 N1 1.993(3) 2
Zn1 N1 1.993(3) .
Br1 C12 1.895(4) .
C1 N1 1.332(5) .
C1 N2 1.360(5) .
C1 C2 1.477(6) .
O1 C14 1.225(5) .
N1 C8 1.405(5) .
O1W H1WA 0.8500 .
O1W H1WB 0.8499 .
Br2 C13 1.890(4) .
O2 C14 1.285(5) .
N2 C3 1.393(5) .
N2 C9 1.469(5) .
C2 H2A 0.9600 .
C2 H2B 0.9600 .
C2 H2C 0.9600 .
C3 C4 1.393(6) .
C3 C8 1.396(5) .
C4 C5 1.378(6) .
C4 H4 0.9300 .
C5 C6 1.409(6) .
C5 H5 0.9300 .
C6 C7 1.375(6) .
C6 H6 0.9300 .
C7 C8 1.397(6) .
C7 H7 0.9300 .
C9 C10 1.529(5) .
C9 H9A 0.9700 .
C9 H9B 0.9700 .
C10 C9 1.529(5) 2_655
C10 H10A 0.9700 .
C10 H10B 0.9700 .
C11 C12 1.395(6) .
C11 C13 1.402(6) 3_566
C11 C14 1.523(5) .
C12 C13 1.382(5) .
C13 C11 1.402(6) 3_566
